data_4031855
loop_
_publ_author_name
'Zheng, Lan'
'Zhou, Zhao-Zhao'
'He, Yu-Tao'
'Li, Lian-Hua'
'Ma, Jun-Wei'
'Qiu, Yi-Feng'
'Zhou, Ping-Xin'
'Liu, Xue-Yuan'
'Xu, Peng-Fei'
'Liang, Yong-Min'

_publ_section_title
;
 Iodine-Promoted Radical Cyclization in Water: A Selective Reaction of
 1,6-Enynes with Sulfonyl Hydrazides.
;
_journal_issue 1
_journal_name_full 'The Journal of organic chemistry'
_journal_page_first 66
_journal_page_last 76
_journal_paper_doi 10.1021/acs.joc.5b02161
_journal_volume 81
_journal_year 2016
_chemical_formula_moiety 'C27 H27 Cl I N O4 S2'
_chemical_formula_sum 'C27 H27 Cl I N O4 S2'
_chemical_formula_weight 655.97
_chemical_name_systematic
;
 ? 
;
_space_group_crystal_system monoclinic
_space_group_IT_number 14
_space_group_name_Hall '-P 2yn'
_space_group_name_H-M_alt 'P 1 21/n 1'
_symmetry_space_group_name_Hall '-P 2yn'
_symmetry_space_group_name_H-M 'P 1 21/n 1'
_atom_sites_solution_hydrogens geom
_atom_sites_solution_primary iterative
_atom_sites_solution_secondary difmap
_audit_creation_date 2015-06-24
_audit_creation_method
;
Olex2 1.2
(compiled 2014.11.28 svn.r3106 for OlexSys, GUI svn.r4959)
;
_cell_angle_alpha 90.00
_cell_angle_beta 95.082(3)
_cell_angle_gamma 90.00
_cell_formula_units_Z 4
_cell_length_a 15.9991(4)
_cell_length_b 9.4815(2)
_cell_length_c 18.3873(5)
_cell_measurement_reflns_used 3325
_cell_measurement_temperature 293.64(10)
_cell_measurement_theta_max 24.7600
_cell_measurement_theta_min 4.0740
_cell_volume 2778.31(12)
_computing_cell_refinement
;
CrysAlisPro, Agilent Technologies,
Version 1.171.37.33 (release 27-03-2014 CrysAlis171 .NET)
(compiled Mar 27 2014,17:12:48)
;
_computing_data_collection
;
CrysAlisPro, Agilent Technologies,
Version 1.171.37.33 (release 27-03-2014 CrysAlis171 .NET)
(compiled Mar 27 2014,17:12:48)
;
_computing_data_reduction
;
CrysAlisPro, Agilent Technologies,
Version 1.171.37.33 (release 27-03-2014 CrysAlis171 .NET)
(compiled Mar 27 2014,17:12:48)
;
_computing_molecular_graphics 'Olex2 (Dolomanov et al., 2009)'
_computing_publication_material 'Olex2 (Dolomanov et al., 2009)'
_computing_structure_refinement 'ShelXL (Sheldrick, 2008)'
_computing_structure_solution
;
Superflip (Palatinus & Chapuis, 2007;Palatinus & van der Lee, 2008;
Palatinus et al., 2012)
;
_diffrn_ambient_environment air
_diffrn_ambient_temperature 293.64(10)
_diffrn_detector 'CCD plate'
_diffrn_detector_area_resol_mean 16.0733
_diffrn_detector_type Eos
_diffrn_measured_fraction_theta_full 0.998
_diffrn_measured_fraction_theta_max 0.998
_diffrn_measurement_details
;
  1 omega   -3.00   57.00   1.0000    5.0000
omega____ theta____ kappa____ phi______ frames
    -       20.5854   19.0000  -60.0000 60

  2 omega    4.00   74.00   1.0000    5.0000
omega____ theta____ kappa____ phi______ frames
    -       20.5854   57.0000 -150.0000 70

  3 omega    6.00   68.00   1.0000    5.0000
omega____ theta____ kappa____ phi______ frames
    -       20.5854   57.0000  -60.0000 62

  4 omega   40.00   86.00   1.0000    5.0000
omega____ theta____ kappa____ phi______ frames
    -       20.5854   77.0000   90.0000 46
;
_diffrn_measurement_device 'four-circle diffractometer'
_diffrn_measurement_device_type 'SuperNova, Dual, Cu at zero, Eos'
_diffrn_measurement_method '\w scans'
_diffrn_orient_matrix_UB_11 -0.0316314000
_diffrn_orient_matrix_UB_12 0.0051344000
_diffrn_orient_matrix_UB_13 -0.0294539000
_diffrn_orient_matrix_UB_21 -0.0303109000
_diffrn_orient_matrix_UB_22 -0.0236744000
_diffrn_orient_matrix_UB_23 0.0231236000
_diffrn_orient_matrix_UB_31 -0.0078478000
_diffrn_orient_matrix_UB_32 0.0707852000
_diffrn_orient_matrix_UB_33 0.0098749000
_diffrn_radiation_monochromator mirror
_diffrn_radiation_probe x-ray
_diffrn_radiation_type MoK\a
_diffrn_radiation_wavelength 0.71000
_diffrn_reflns_av_R_equivalents 0.0300
_diffrn_reflns_av_unetI/netI 0.0450
_diffrn_reflns_limit_h_max 19
_diffrn_reflns_limit_h_min -19
_diffrn_reflns_limit_k_max 7
_diffrn_reflns_limit_k_min -11
_diffrn_reflns_limit_l_max 17
_diffrn_reflns_limit_l_min -22
_diffrn_reflns_number 11710
_diffrn_reflns_theta_full 25.50
_diffrn_reflns_theta_max 25.99
_diffrn_reflns_theta_min 3.34
_diffrn_source 'SuperNova (Mo) X-ray Source'
_exptl_absorpt_coefficient_mu 1.432
_exptl_absorpt_correction_T_max 1.00000
_exptl_absorpt_correction_T_min 0.87088
_exptl_absorpt_correction_type multi-scan
_exptl_absorpt_process_details
;
CrysAlisPro, Agilent Technologies,
Version 1.171.37.33 (release 27-03-2014 CrysAlis171 .NET)
(compiled Mar 27 2014,17:12:48)
Empirical absorption correction using spherical harmonics,
 implemented in SCALE3 ABSPACK scaling algorithm.
;
_exptl_crystal_colour 'clear light colourless'
_exptl_crystal_colour_lustre clear
_exptl_crystal_colour_modifier light
_exptl_crystal_colour_primary colourless
_exptl_crystal_density_diffrn 1.568
_exptl_crystal_density_method 'not measured'
_exptl_crystal_description block
_exptl_crystal_F_000 1320
_exptl_crystal_size_max 0.35
_exptl_crystal_size_mid 0.33
_exptl_crystal_size_min 0.31
_refine_diff_density_max 0.475
_refine_diff_density_min -0.635
_refine_diff_density_rms 0.072
_refine_ls_extinction_method none
_refine_ls_goodness_of_fit_ref 1.041
_refine_ls_hydrogen_treatment constr
_refine_ls_matrix_type full
_refine_ls_number_parameters 328
_refine_ls_number_reflns 5460
_refine_ls_number_restraints 0
_refine_ls_restrained_S_all 1.041
_refine_ls_R_factor_all 0.0618
_refine_ls_R_factor_gt 0.0415
_refine_ls_shift/su_max 0.002
_refine_ls_shift/su_mean 0.000
_refine_ls_structure_factor_coef Fsqd
_refine_ls_weighting_details 'calc w=1/[\s^2^(Fo^2^)+(0.0418P)^2^+1.2748P] where P=(Fo^2^+2Fc^2^)/3'
_refine_ls_weighting_scheme calc
_refine_ls_wR_factor_gt 0.0918
_refine_ls_wR_factor_ref 0.1059
_reflns_number_gt 4076
_reflns_number_total 5460
_reflns_threshold_expression >2sigma(I)
_cod_data_source_file jo5b02161_si_002.cif
_cod_data_source_block zhenl0603
_cod_original_cell_volume 2778.32(12)
_cod_database_code 4031855
_reflns_odcompleteness_completeness 99.68
_reflns_odcompleteness_iscentric 1
_reflns_odcompleteness_theta 26.32
_olex2_refinement_description
;
1. Fixed Uiso
 At 1.2 times of:
  All C(H) groups, All C(H,H) groups
 At 1.5 times of:
  All C(H,H,H) groups
2.a Secondary CH2 refined with riding coordinates:
 C1(H1A,H1B), C4(H4A,H4B), C5(H5A,H5B)
2.b Aromatic/amide H refined with riding coordinates:
 C9(H9), C10(H10), C12(H12), C13(H13), C15(H15), C16(H16), C18(H18), C19(H19),
 C22(H22), C23(H23), C25(H25), C26(H26)
2.c Idealised Me refined as rotating group:
 C6(H6A,H6B,H6C), C20(H20A,H20B,H20C), C27(H27A,H27B,H27C)
;
_olex2_date_sample_data_collection 2015-06-03
_olex2_submission_special_instructions 'No special instructions were received'

loop_
_space_group_symop_id
_space_group_symop_operation_xyz
1 'x, y, z'
2 '-x+1/2, y+1/2, -z+1/2'
3 '-x, -y, -z'
4 'x-1/2, -y-1/2, z-1/2'

loop_
_atom_site_label
_atom_site_type_symbol
_atom_site_fract_x
_atom_site_fract_y
_atom_site_fract_z
_atom_site_U_iso_or_equiv
_atom_site_adp_type
_atom_site_occupancy
_atom_site_calc_flag
_atom_site_refinement_flags_posn
I1 I 0.427128(18) 0.18560(3) 0.292237(16) 0.05698(12) Uani 1 d .
Cl1 Cl 0.77230(8) 0.5491(2) 0.15977(11) 0.1216(7) Uani 1 d .
S1 S 0.33575(6) 0.78977(11) 0.09916(6) 0.0487(3) Uani 1 d .
S2 S 0.11725(6) 0.33800(12) 0.11595(6) 0.0530(3) Uani 1 d .
O1 O 0.30256(19) 0.7661(3) 0.02489(16) 0.0660(8) Uani 1 d .
O2 O 0.29723(17) 0.8939(3) 0.14222(17) 0.0603(8) Uani 1 d .
O3 O 0.07401(18) 0.4516(3) 0.07924(18) 0.0690(9) Uani 1 d .
O4 O 0.09356(18) 0.2904(3) 0.18504(17) 0.0668(9) Uani 1 d .
N1 N 0.21469(19) 0.3889(4) 0.13077(18) 0.0482(8) Uani 1 d .
C1 C 0.2731(2) 0.3092(4) 0.1816(2) 0.0521(10) Uani 1 d .
H1A H 0.2725 0.2096 0.1694 0.063 Uiso 1 calc R
H1B H 0.2592 0.3203 0.2315 0.063 Uiso 1 calc R
C2 C 0.3575(2) 0.3745(4) 0.1710(2) 0.0416(9) Uani 1 d .
C3 C 0.3448(2) 0.4861(4) 0.1103(2) 0.0401(8) Uani 1 d .
C4 C 0.2607(2) 0.4404(5) 0.0706(2) 0.0492(10) Uani 1 d .
H4A H 0.2320 0.5193 0.0458 0.059 Uiso 1 calc R
H4B H 0.2684 0.3662 0.0354 0.059 Uiso 1 calc R
C5 C 0.3339(2) 0.6288(4) 0.1492(2) 0.0419(9) Uani 1 d .
H5A H 0.3776 0.6347 0.1892 0.050 Uiso 1 calc R
H5B H 0.2808 0.6251 0.1708 0.050 Uiso 1 calc R
C6 C 0.4133(2) 0.4891(4) 0.0563(2) 0.0503(10) Uani 1 d .
H6A H 0.3940 0.5438 0.0142 0.075 Uiso 1 calc GR
H6B H 0.4251 0.3945 0.0416 0.075 Uiso 1 calc GR
H6C H 0.4634 0.5307 0.0797 0.075 Uiso 1 calc GR
C7 C 0.4284(2) 0.3390(4) 0.2084(2) 0.0424(9) Uani 1 d .
C8 C 0.5145(2) 0.3923(4) 0.1992(2) 0.0434(9) Uani 1 d .
C9 C 0.6220(3) 0.5698(5) 0.2143(3) 0.0661(13) Uani 1 d .
H9 H 0.6401 0.6576 0.2319 0.079 Uiso 1 calc R
C10 C 0.5426(3) 0.5198(5) 0.2260(2) 0.0551(11) Uani 1 d .
H10 H 0.5079 0.5743 0.2527 0.066 Uiso 1 calc R
C11 C 0.6729(3) 0.4865(6) 0.1762(3) 0.0672(13) Uani 1 d .
C12 C 0.6471(3) 0.3575(6) 0.1500(3) 0.0707(14) Uani 1 d .
H12 H 0.6822 0.3025 0.1239 0.085 Uiso 1 calc R
C13 C 0.5693(3) 0.3105(5) 0.1626(3) 0.0575(11) Uani 1 d .
H13 H 0.5524 0.2213 0.1462 0.069 Uiso 1 calc R
C14 C 0.4431(3) 0.8344(4) 0.0994(2) 0.0472(10) Uani 1 d .
C15 C 0.4836(3) 0.8248(5) 0.0371(3) 0.0653(13) Uani 1 d .
H15 H 0.4553 0.7933 -0.0063 0.078 Uiso 1 calc R
C16 C 0.5680(4) 0.8629(5) 0.0397(4) 0.0836(18) Uani 1 d .
H16 H 0.5960 0.8567 -0.0024 0.100 Uiso 1 calc R
C17 C 0.6105(3) 0.9094(5) 0.1033(4) 0.0788(17) Uani 1 d .
C18 C 0.5680(3) 0.9192(5) 0.1651(3) 0.0724(14) Uani 1 d .
H18 H 0.5962 0.9506 0.2085 0.087 Uiso 1 calc R
C19 C 0.4843(3) 0.8830(4) 0.1636(3) 0.0588(12) Uani 1 d .
H19 H 0.4560 0.8912 0.2055 0.071 Uiso 1 calc R
C20 C 0.7029(3) 0.9476(6) 0.1052(4) 0.124(3) Uani 1 d .
H20A H 0.7354 0.8822 0.1359 0.185 Uiso 1 calc GR
H20B H 0.7113 1.0414 0.1242 0.185 Uiso 1 calc GR
H20C H 0.7205 0.9435 0.0567 0.185 Uiso 1 calc GR
C21 C 0.1132(2) 0.1921(4) 0.0571(2) 0.0463(10) Uani 1 d .
C22 C 0.0953(2) 0.2094(5) -0.0177(2) 0.0545(11) Uani 1 d .
H22 H 0.0847 0.2987 -0.0374 0.065 Uiso 1 calc R
C23 C 0.0935(2) 0.0928(5) -0.0623(2) 0.0583(12) Uani 1 d .
H23 H 0.0820 0.1044 -0.1124 0.070 Uiso 1 calc R
C24 C 0.1082(2) -0.0420(5) -0.0344(3) 0.0545(11) Uani 1 d .
C25 C 0.1237(2) -0.0558(5) 0.0403(2) 0.0540(11) Uani 1 d .
H25 H 0.1323 -0.1453 0.0602 0.065 Uiso 1 calc R
C26 C 0.1266(2) 0.0592(5) 0.0862(2) 0.0546(11) Uani 1 d .
H26 H 0.1375 0.0472 0.1364 0.065 Uiso 1 calc R
C27 C 0.1072(3) -0.1695(5) -0.0826(3) 0.0733(15) Uani 1 d .
H27A H 0.0726 -0.1514 -0.1269 0.110 Uiso 1 calc GR
H27B H 0.0851 -0.2484 -0.0578 0.110 Uiso 1 calc GR
H27C H 0.1633 -0.1904 -0.0939 0.110 Uiso 1 calc GR

loop_
_atom_site_aniso_label
_atom_site_aniso_U_11
_atom_site_aniso_U_22
_atom_site_aniso_U_33
_atom_site_aniso_U_23
_atom_site_aniso_U_13
_atom_site_aniso_U_12
I1 0.0618(2) 0.05360(19) 0.0566(2) 0.00618(14) 0.01108(15) -0.00371(13)
Cl1 0.0539(8) 0.1683(16) 0.1455(16) 0.0348(13) 0.0252(9) -0.0284(9)
S1 0.0434(5) 0.0549(6) 0.0486(6) 0.0012(5) 0.0087(5) 0.0082(5)
S2 0.0357(5) 0.0704(7) 0.0534(7) -0.0155(6) 0.0062(5) -0.0038(5)
O1 0.070(2) 0.079(2) 0.0473(18) 0.0024(17) -0.0041(15) 0.0142(17)
O2 0.0528(17) 0.0598(18) 0.070(2) -0.0050(16) 0.0143(15) 0.0164(14)
O3 0.0527(18) 0.077(2) 0.076(2) -0.0212(18) 0.0004(16) 0.0094(16)
O4 0.0488(16) 0.099(2) 0.0545(18) -0.0186(18) 0.0170(15) -0.0136(15)
N1 0.0369(17) 0.064(2) 0.0435(19) -0.0027(17) 0.0033(15) -0.0098(16)
C1 0.044(2) 0.069(3) 0.044(2) 0.004(2) 0.0061(19) -0.013(2)
C2 0.045(2) 0.047(2) 0.035(2) -0.0034(18) 0.0118(17) -0.0041(17)
C3 0.0370(19) 0.046(2) 0.039(2) -0.0041(18) 0.0079(16) 0.0012(16)
C4 0.046(2) 0.063(2) 0.038(2) -0.003(2) -0.0001(18) -0.0042(19)
C5 0.0309(18) 0.054(2) 0.042(2) -0.0003(19) 0.0102(16) 0.0011(17)
C6 0.052(2) 0.055(2) 0.046(2) -0.003(2) 0.017(2) 0.0026(19)
C7 0.049(2) 0.040(2) 0.039(2) -0.0017(17) 0.0110(18) -0.0058(17)
C8 0.0348(19) 0.053(2) 0.042(2) 0.0052(19) 0.0021(17) 0.0006(18)
C9 0.052(3) 0.067(3) 0.078(3) 0.007(3) 0.000(2) -0.015(2)
C10 0.044(2) 0.061(3) 0.060(3) -0.002(2) 0.006(2) -0.002(2)
C11 0.042(2) 0.097(4) 0.063(3) 0.017(3) 0.006(2) -0.008(3)
C12 0.051(3) 0.097(4) 0.068(3) 0.008(3) 0.024(2) 0.018(3)
C13 0.054(3) 0.063(3) 0.057(3) -0.001(2) 0.013(2) 0.003(2)
C14 0.051(2) 0.038(2) 0.055(3) 0.0010(19) 0.019(2) 0.0044(17)
C15 0.079(3) 0.060(3) 0.062(3) 0.004(2) 0.034(3) -0.001(2)
C16 0.092(4) 0.055(3) 0.116(5) 0.005(3) 0.074(4) -0.002(3)
C17 0.061(3) 0.047(3) 0.134(5) 0.011(3) 0.037(3) -0.003(2)
C18 0.061(3) 0.062(3) 0.094(4) 0.002(3) 0.008(3) -0.016(2)
C19 0.057(3) 0.052(2) 0.070(3) -0.002(2) 0.019(2) -0.006(2)
C20 0.063(3) 0.089(4) 0.225(9) 0.021(5) 0.048(5) -0.013(3)
C21 0.0302(18) 0.061(3) 0.047(2) -0.007(2) 0.0030(17) -0.0036(18)
C22 0.043(2) 0.069(3) 0.051(3) 0.000(2) 0.003(2) 0.001(2)
C23 0.045(2) 0.087(3) 0.042(2) -0.015(3) 0.0001(19) -0.002(2)
C24 0.0264(19) 0.077(3) 0.061(3) -0.016(3) 0.0052(19) -0.0046(19)
C25 0.038(2) 0.061(3) 0.064(3) -0.005(2) 0.006(2) -0.0011(19)
C26 0.039(2) 0.077(3) 0.047(3) -0.007(2) 0.0018(19) 0.001(2)
C27 0.050(3) 0.088(4) 0.082(4) -0.030(3) 0.009(3) -0.006(2)

loop_
_atom_type_symbol
_atom_type_description
_atom_type_scat_dispersion_real
_atom_type_scat_dispersion_imag
_atom_type_scat_source
C C 0.0033 0.0016 'International Tables Vol C Tables 4.2.6.8 and 6.1.1.4'
H H 0.0000 0.0000 'International Tables Vol C Tables 4.2.6.8 and 6.1.1.4'
Cl Cl 0.1484 0.1585 'International Tables Vol C Tables 4.2.6.8 and 6.1.1.4'
I I -0.4742 1.8119 'International Tables Vol C Tables 4.2.6.8 and 6.1.1.4'
N N 0.0061 0.0033 'International Tables Vol C Tables 4.2.6.8 and 6.1.1.4'
O O 0.0106 0.0060 'International Tables Vol C Tables 4.2.6.8 and 6.1.1.4'
S S 0.1246 0.1234 'International Tables Vol C Tables 4.2.6.8 and 6.1.1.4'

loop_
_geom_angle_atom_site_label_1
_geom_angle_atom_site_label_2
_geom_angle_atom_site_label_3
_geom_angle
O1 S1 C5 109.54(19)
O1 S1 C14 108.4(2)
O2 S1 O1 119.33(19)
O2 S1 C5 106.00(17)
O2 S1 C14 107.32(18)
C14 S1 C5 105.34(17)
O3 S2 O4 120.39(19)
O3 S2 N1 105.88(19)
O3 S2 C21 108.4(2)
O4 S2 N1 105.63(18)
O4 S2 C21 107.5(2)
N1 S2 C21 108.56(17)
C1 N1 S2 119.9(3)
C4 N1 S2 120.6(3)
C4 N1 C1 108.5(3)
N1 C1 H1A 111.1
N1 C1 H1B 111.1
N1 C1 C2 103.4(3)
H1A C1 H1B 109.0
C2 C1 H1A 111.1
C2 C1 H1B 111.1
C1 C2 C3 108.2(3)
C7 C2 C1 124.4(4)
C7 C2 C3 127.4(3)
C2 C3 C5 106.2(3)
C2 C3 C6 115.1(3)
C4 C3 C2 101.8(3)
C4 C3 C5 109.6(3)
C4 C3 C6 110.0(3)
C6 C3 C5 113.4(3)
N1 C4 C3 102.3(3)
N1 C4 H4A 111.3
N1 C4 H4B 111.3
C3 C4 H4A 111.3
C3 C4 H4B 111.3
H4A C4 H4B 109.2
S1 C5 H5A 107.3
S1 C5 H5B 107.3
C3 C5 S1 120.1(3)
C3 C5 H5A 107.3
C3 C5 H5B 107.3
H5A C5 H5B 106.9
C3 C6 H6A 109.5
C3 C6 H6B 109.5
C3 C6 H6C 109.5
H6A C6 H6B 109.5
H6A C6 H6C 109.5
H6B C6 H6C 109.5
C2 C7 I1 119.5(3)
C2 C7 C8 128.0(4)
C8 C7 I1 112.5(3)
C10 C8 C7 122.5(4)
C10 C8 C13 117.9(4)
C13 C8 C7 119.6(4)
C10 C9 H9 120.8
C11 C9 H9 120.8
C11 C9 C10 118.4(4)
C8 C10 C9 121.5(4)
C8 C10 H10 119.3
C9 C10 H10 119.3
C9 C11 Cl1 118.9(4)
C12 C11 Cl1 119.7(4)
C12 C11 C9 121.4(4)
C11 C12 H12 120.5
C13 C12 C11 119.1(4)
C13 C12 H12 120.5
C8 C13 H13 119.1
C12 C13 C8 121.7(4)
C12 C13 H13 119.1
C15 C14 S1 120.9(4)
C15 C14 C19 120.9(4)
C19 C14 S1 118.2(3)
C14 C15 H15 120.6
C14 C15 C16 118.8(5)
C16 C15 H15 120.6
C15 C16 H16 119.4
C17 C16 C15 121.2(5)
C17 C16 H16 119.4
C16 C17 C18 118.8(5)
C16 C17 C20 120.2(6)
C18 C17 C20 121.0(6)
C17 C18 H18 119.5
C17 C18 C19 121.0(5)
C19 C18 H18 119.5
C14 C19 H19 120.4
C18 C19 C14 119.3(4)
C18 C19 H19 120.4
C17 C20 H20A 109.5
C17 C20 H20B 109.5
C17 C20 H20C 109.5
H20A C20 H20B 109.5
H20A C20 H20C 109.5
H20B C20 H20C 109.5
C22 C21 S2 120.7(3)
C26 C21 S2 119.1(3)
C26 C21 C22 120.2(4)
C21 C22 H22 120.5
C23 C22 C21 119.1(4)
C23 C22 H22 120.5
C22 C23 H23 119.1
C22 C23 C24 121.8(4)
C24 C23 H23 119.1
C23 C24 C27 122.1(4)
C25 C24 C23 117.6(4)
C25 C24 C27 120.3(4)
C24 C25 H25 119.0
C26 C25 C24 121.9(4)
C26 C25 H25 119.0
C21 C26 H26 120.3
C25 C26 C21 119.3(4)
C25 C26 H26 120.3
C24 C27 H27A 109.5
C24 C27 H27B 109.5
C24 C27 H27C 109.5
H27A C27 H27B 109.5
H27A C27 H27C 109.5
H27B C27 H27C 109.5

loop_
_geom_bond_atom_site_label_1
_geom_bond_atom_site_label_2
_geom_bond_distance
I1 C7 2.121(4)
Cl1 C11 1.748(4)
S1 O1 1.438(3)
S1 O2 1.438(3)
S1 C5 1.784(4)
S1 C14 1.769(4)
S2 O3 1.418(3)
S2 O4 1.431(3)
S2 N1 1.631(3)
S2 C21 1.753(4)
N1 C1 1.471(5)
N1 C4 1.466(5)
C1 H1A 0.9700
C1 H1B 0.9700
C1 C2 1.514(5)
C2 C3 1.538(5)
C2 C7 1.317(5)
C3 C4 1.536(5)
C3 C5 1.548(5)
C3 C6 1.542(5)
C4 H4A 0.9700
C4 H4B 0.9700
C5 H5A 0.9700
C5 H5B 0.9700
C6 H6A 0.9600
C6 H6B 0.9600
C6 H6C 0.9600
C7 C8 1.490(5)
C8 C10 1.367(5)
C8 C13 1.389(5)
C9 H9 0.9300
C9 C10 1.390(6)
C9 C11 1.372(7)
C10 H10 0.9300
C11 C12 1.364(7)
C12 H12 0.9300
C12 C13 1.362(6)
C13 H13 0.9300
C14 C15 1.368(5)
C14 C19 1.380(6)
C15 H15 0.9300
C15 C16 1.396(7)
C16 H16 0.9300
C16 C17 1.373(8)
C17 C18 1.377(7)
C17 C20 1.520(7)
C18 H18 0.9300
C18 C19 1.380(6)
C19 H19 0.9300
C20 H20A 0.9600
C20 H20B 0.9600
C20 H20C 0.9600
C21 C22 1.390(6)
C21 C26 1.379(6)
C22 H22 0.9300
C22 C23 1.375(6)
C23 H23 0.9300
C23 C24 1.389(6)
C24 C25 1.380(6)
C24 C27 1.498(6)
C25 H25 0.9300
C25 C26 1.377(6)
C26 H26 0.9300
C27 H27A 0.9600
C27 H27B 0.9600
C27 H27C 0.9600

loop_
_geom_torsion_atom_site_label_1
_geom_torsion_atom_site_label_2
_geom_torsion_atom_site_label_3
_geom_torsion_atom_site_label_4
_geom_torsion
I1 C7 C8 C10 -102.0(4)
I1 C7 C8 C13 77.6(4)
Cl1 C11 C12 C13 -179.4(4)
S1 C14 C15 C16 179.2(3)
S1 C14 C19 C18 -179.7(3)
S2 N1 C1 C2 171.4(3)
S2 N1 C4 C3 175.7(3)
S2 C21 C22 C23 179.4(3)
S2 C21 C26 C25 -179.9(3)
O1 S1 C5 C3 31.4(3)
O1 S1 C14 C15 -8.2(4)
O1 S1 C14 C19 170.1(3)
O2 S1 C5 C3 161.4(3)
O2 S1 C14 C15 -138.3(3)
O2 S1 C14 C19 39.9(4)
O3 S2 N1 C1 166.8(3)
O3 S2 N1 C4 -53.3(3)
O3 S2 C21 C22 19.1(4)
O3 S2 C21 C26 -159.7(3)
O4 S2 N1 C1 38.1(3)
O4 S2 N1 C4 178.0(3)
O4 S2 C21 C22 150.7(3)
O4 S2 C21 C26 -28.1(4)
N1 S2 C21 C22 -95.5(3)
N1 S2 C21 C26 85.7(3)
N1 C1 C2 C3 -3.1(4)
N1 C1 C2 C7 177.0(4)
C1 N1 C4 C3 -40.4(4)
C1 C2 C3 C4 -20.2(4)
C1 C2 C3 C5 94.5(3)
C1 C2 C3 C6 -139.1(3)
C1 C2 C7 I1 -2.3(5)
C1 C2 C7 C8 176.8(4)
C2 C3 C4 N1 35.6(4)
C2 C3 C5 S1 169.1(2)
C2 C7 C8 C10 78.9(6)
C2 C7 C8 C13 -101.5(5)
C3 C2 C7 I1 177.8(3)
C3 C2 C7 C8 -3.1(6)
C4 N1 C1 C2 27.2(4)
C4 C3 C5 S1 -81.7(3)
C5 S1 C14 C15 109.0(4)
C5 S1 C14 C19 -72.7(4)
C5 C3 C4 N1 -76.5(4)
C6 C3 C4 N1 158.1(3)
C6 C3 C5 S1 41.7(4)
C7 C2 C3 C4 159.7(4)
C7 C2 C3 C5 -85.5(4)
C7 C2 C3 C6 40.8(5)
C7 C8 C10 C9 -177.4(4)
C7 C8 C13 C12 177.0(4)
C9 C11 C12 C13 -0.4(8)
C10 C8 C13 C12 -3.3(7)
C10 C9 C11 Cl1 179.0(4)
C10 C9 C11 C12 0.1(8)
C11 C9 C10 C8 -1.4(7)
C11 C12 C13 C8 2.1(8)
C13 C8 C10 C9 2.9(6)
C14 S1 C5 C3 -85.0(3)
C14 C15 C16 C17 0.0(7)
C15 C14 C19 C18 -1.5(7)
C15 C16 C17 C18 -0.5(8)
C15 C16 C17 C20 178.8(5)
C16 C17 C18 C19 0.0(8)
C17 C18 C19 C14 0.9(7)
C19 C14 C15 C16 1.0(7)
C20 C17 C18 C19 -179.3(5)
C21 S2 N1 C1 -76.9(3)
C21 S2 N1 C4 62.9(4)
C21 C22 C23 C24 0.7(6)
C22 C21 C26 C25 1.3(6)
C22 C23 C24 C25 1.0(6)
C22 C23 C24 C27 -179.4(4)
C23 C24 C25 C26 -1.6(6)
C24 C25 C26 C21 0.5(6)
C26 C21 C22 C23 -1.8(6)
C27 C24 C25 C26 178.8(4)
